data_2103216
loop_
_publ_author_name
'Marsh, Richard E.'
'Kapon, Moshe'
'Hu, Shengzhi'
'Herbstein, Frank H.'

_publ_section_title
;
 Some 60 new space-group corrections
;
_journal_issue 1
_journal_name_full 'Acta Crystallographica Section B'
_journal_page_first 62
_journal_page_last 77
_journal_paper_doi 10.1107/S0108768101017128
_journal_volume 58
_journal_year 2002
_chemical_formula_sum 'C18 H16'
_chemical_name_systematic cis-transoid-cis-Cyclobuta(1,2-a;3,4-a')di-indene
_space_group_IT_number 14
_symmetry_cell_setting monoclinic
_symmetry_space_group_name_Hall '-P 2yn'
_symmetry_space_group_name_H-M 'P 1 21/n 1'
_cell_angle_alpha 90.00
_cell_angle_beta 97.60
_cell_angle_gamma 90.00
_cell_formula_units_Z 2
_cell_length_a 7.162
_cell_length_b 6.320
_cell_length_c 13.647
_cell_volume 612.289
_cod_data_source_file bm0047.cif
_cod_data_source_block CSD_CIF_Table_55S
_cod_original_sg_symbol_H-M 'P21/n   '
_cod_original_formula_sum ' C18 H16 '
_cod_database_code 2103216

loop_
_symmetry_equiv_pos_as_xyz
'x, y, z'
'-x+1/2, y+1/2, -z+1/2'
'-x, -y, -z'
'x-1/2, -y-1/2, z-1/2'

loop_
_atom_site_label
_atom_site_type_symbol
_atom_site_fract_x
_atom_site_fract_y
_atom_site_fract_z
_atom_site_attached_hydrogens
C1 C .4091 .0815 .0482 1
C2 C .3932 -.1230 -.0170 1
C5 C .0008 .1839 -.1501 1
C6 C -.0668 .0555 -.2296 1
C7 C .0121 -.1380 -.2412 1
C8 C .1615 -.2080 -.1752 1
C9 C .2314 -.0816 -.0958 0
C10 C .1514 .1168 -.0835 0
C17 C .2464 .2284 .0062 2

loop_
_atom_type_symbol
C

loop_
_cod_changelog_entry_id
_cod_changelog_entry_author
_cod_changelog_entry_date
_cod_changelog_entry_text
1 'Vaitkus, Antanas' 2017-08-04T10:53:58+03:00
;
 Added the '_cell_formula_units_Z' data item after consulting the original
 publication.
;
2 'Vaitkus, Antanas' 2017-08-04T15:51:35+03:00
;
 Marked attached hydrogen atoms.
;
3 'Vaitkus, Antanas' 2024-12-11T16:12:30+02:00
;
 Added the '_atom_site_type_symbol' data item.
;
